data_8100911
loop_
_publ_author_name
'Becker, P.'
'Fr\"ohlich, R.'

_publ_section_title
;
Crystal structure of trisodium gallium borate, Na~3~GaB~4~O~9~, a 
new anhydrous borate structure type
;
_journal_issue 1
_journal_name_full 'Zeitschrift f\"ur Kristallographie - New Crystal Structures'
_journal_page_first 31
_journal_page_last 32
_journal_volume 216
_journal_year 2001
_chemical_formula_structural 'Na3 Ga B4 O9'
_chemical_formula_sum 'B4 Ga Na3 O9'
_chemical_formula_weight 325.93
_chemical_name_common 'Trisodium gallium borate'
_space_group_IT_number 11
_symmetry_cell_setting monoclinic
_symmetry_space_group_name_Hall '-P 2yb'
_symmetry_space_group_name_H-M 'P 1 21/m 1'
_cell_angle_alpha 90.00
_cell_angle_beta 99.09(1)
_cell_angle_gamma 90.00
_cell_formula_units_Z 2
_cell_length_a 6.216(1)
_cell_length_b 8.671(1)
_cell_length_c 6.788(1)
_cell_measurement_temperature 293(2)
_cell_volume 361.27(9)
_diffrn_ambient_temperature 293(2)
_exptl_crystal_density_diffrn 2.996
_cod_original_sg_symbol_H-M 'P 21/m'
_cod_database_code 8100911

loop_
_symmetry_equiv_pos_as_xyz
'x, y, z'
'-x, y+1/2, -z'
'-x, -y, -z'
'x, -y-1/2, z'

loop_
_atom_site_label
_atom_site_type_symbol
_atom_site_fract_x
_atom_site_fract_y
_atom_site_fract_z
_atom_site_U_iso_or_equiv
_atom_site_adp_type
_atom_site_occupancy
_atom_site_symmetry_multiplicity
_atom_site_Wyckoff_symbol
_atom_site_calc_flag
_atom_site_refinement_flags
_atom_site_disorder_assembly
_atom_site_disorder_group
Ga Ga 0.20693(11) 0.2500 0.86350(11) 0.00740(18) Uani 1 2 e d S . .
Na1 Na 0.4225(4) 0.2500 0.4920(4) 0.0148(6) Uani 1 2 e d S . .
Na2 Na -0.2545(3) 0.0341(2) 0.8226(3) 0.0125(4) Uani 1 4 f d . . .
B1 B 0.0159(10) 0.2500 1.2188(10) 0.0069(12) Uani 1 2 e d S . .
B2 B -0.2456(7) 0.0443(6) 1.2792(7) 0.0075(9) Uani 1 4 f d . . .
B3 B -0.1203(10) 0.2500 1.5248(10) 0.0062(12) Uani 1 2 e d S . .
O1 O 0.2153(6) 0.2500 1.1318(6) 0.0069(8) Uani 1 2 e d S . .
O2 O -0.3602(5) -0.0877(3) 1.2211(4) 0.0083(6) Uani 1 4 f d . . .
O3 O -0.0733(6) 0.2500 1.7383(6) 0.0067(8) Uani 1 2 e d S . .
O4 O -0.1165(4) 0.1087(3) 1.1535(4) 0.0070(5) Uani 1 4 f d . . .
O5 O -0.2638(4) 0.1111(4) 1.4591(4) 0.0076(6) Uani 1 4 f d . . .
O6 O 0.0675(6) 0.2500 1.4306(6) 0.0052(8) Uani 1 2 e d S . .

loop_
_atom_site_aniso_label
_atom_site_aniso_U_11
_atom_site_aniso_U_22
_atom_site_aniso_U_33
_atom_site_aniso_U_23
_atom_site_aniso_U_13
_atom_site_aniso_U_12
Ga 0.0103(3) 0.0067(3) 0.0056(3) 0.000 0.0023(2) 0.000
Na1 0.0073(11) 0.0233(15) 0.0143(13) 0.000 0.0035(10) 0.000
Na2 0.0134(8) 0.0107(9) 0.0132(9) 0.0029(7) 0.0017(7) -0.0014(7)
B1 0.003(3) 0.009(3) 0.010(3) 0.000 0.005(2) 0.000
B2 0.0083(19) 0.008(2) 0.0057(19) -0.0011(17) 0.0003(16) 0.0009(17)
B3 0.009(3) 0.004(3) 0.006(3) 0.000 0.003(2) 0.000
O1 0.0043(17) 0.009(2) 0.008(2) 0.000 0.0030(15) 0.000
O2 0.0091(13) 0.0054(14) 0.0106(13) -0.0030(11) 0.0021(11) -0.0030(11)
O3 0.0090(19) 0.008(2) 0.0034(18) 0.000 0.0015(15) 0.000
O4 0.0119(13) 0.0066(13) 0.0033(12) -0.0011(11) 0.0036(10) -0.0026(11)
O5 0.0090(13) 0.0086(14) 0.0060(13) -0.0003(11) 0.0040(10) -0.0028(12)
O6 0.0049(18) 0.0058(19) 0.0051(18) 0.000 0.0007(15) 0.000

loop_
_geom_bond_atom_site_label_1
_geom_bond_atom_site_label_2
_geom_bond_distance
_geom_bond_site_symmetry_2
_geom_bond_publ_flag
Ga O3 1.813(4) 1_554 ?
Ga O1 1.814(4) . ?
Ga O2 1.841(3) 3_557 ?
Ga O2 1.841(3) 2_557 ?
Ga Na1 3.037(3) . ?
Ga Na2 3.2398(19) 2_557 ?
Ga Na2 3.2398(19) 3_557 ?
Ga Na2 3.3995(18) . ?
Ga Na2 3.3995(18) 4_565 ?
Na1 O6 2.180(5) 1_554 ?
Na1 O5 2.333(3) 4_664 ?
Na1 O5 2.333(3) 1_654 ?
Na1 O2 2.482(4) 2_557 ?
Na1 O2 2.482(4) 3_557 ?
Na1 O1 2.577(5) 1_554 ?
Na1 B3 2.816(7) 1_654 ?
Na1 B1 2.889(7) 1_554 ?
Na1 Na2 3.319(3) 3_556 ?
Na1 Na2 3.319(3) 2_556 ?
Na1 Na2 3.339(3) 4_665 ?
Na2 O3 2.303(3) 1_554 ?
Na2 O4 2.364(3) . ?
Na2 O2 2.412(3) 3_457 ?
Na2 O1 2.4899(19) 3_557 ?
Na2 O5 2.548(3) 1_554 ?
Na2 O4 2.600(3) 3_557 ?
Na2 B1 2.912(4) 3_557 ?
Na2 B3 2.970(5) 1_554 ?
Na2 B2 3.093(5) . ?
Na2 B2 3.149(5) 3_457 ?
Na2 Ga 3.2398(19) 3_557 ?
Na2 Na1 3.319(3) 3_556 ?
B1 O6 1.423(8) . ?
B1 O1 1.455(7) . ?
B1 O4 1.504(5) . ?
B1 O4 1.504(5) 4_565 ?
B1 Na1 2.889(7) 1_556 ?
B1 Na2 2.912(4) 2_557 ?
B1 Na2 2.912(4) 3_557 ?
B2 O5 1.372(5) . ?
B2 O2 1.373(5) . ?
B2 O4 1.378(5) . ?
B2 Na2 3.149(5) 3_457 ?
B3 O6 1.417(7) . ?
B3 O3 1.433(7) . ?
B3 O5 1.523(5) . ?
B3 O5 1.523(5) 4_565 ?
B3 Na1 2.816(7) 1_456 ?
B3 Na2 2.970(5) 4_566 ?
B3 Na2 2.970(5) 1_556 ?
O1 Na2 2.4899(19) 2_557 ?
O1 Na2 2.4899(19) 3_557 ?
O1 Na1 2.577(5) 1_556 ?
O2 Ga 1.841(3) 3_557 ?
O2 Na2 2.412(3) 3_457 ?
O2 Na1 2.482(4) 3_557 ?
O3 Ga 1.813(4) 1_556 ?
O3 Na2 2.303(3) 1_556 ?
O3 Na2 2.303(3) 4_566 ?
O4 Na2 2.600(3) 3_557 ?
O5 Na1 2.333(3) 1_456 ?
O5 Na2 2.548(3) 1_556 ?
O6 Na1 2.180(5) 1_556 ?
